data_7705051
loop_
_publ_author_name
'Du, Jun'
'Zhang, Yanan'
'Huang, Zeming'
'Zhou, Shuangliu'
'Fang, Huayi'
'Cui, Peng'

_publ_section_title
;
 Heterobimetallic Pd(0) complexes with Pd\\rightarrow Ln (Ln = Sc, Y, Yb,
 Lu) dative bonds: rare-earth metal-dominated frustrated Lewis pair-like
 reactivity.
;
_journal_issue 35
_journal_name_full 'Dalton transactions (Cambridge, England : 2003)'
_journal_page_first 12311
_journal_page_last 12318
_journal_paper_doi 10.1039/d0dt02708a
_journal_volume 49
_journal_year 2020
_chemical_formula_moiety 'C66 H75 N3 P3 Sc'
_chemical_formula_sum 'C66 H75 N3 P3 Sc'
_chemical_formula_weight 1048.16
_space_group_crystal_system monoclinic
_space_group_IT_number 9
_space_group_name_Hall 'C -2yc'
_space_group_name_H-M_alt 'C 1 c 1'
_atom_sites_solution_hydrogens geom
_audit_creation_date 2019-05-05
_audit_creation_method
;
Olex2 1.2
(compiled 2018.05.29 svn.r3508 for OlexSys, GUI svn.r5506)
;
_audit_update_record
;
2020-05-29 deposited with the CCDC.	2020-08-06 downloaded from the CCDC.
;
_cell_angle_alpha 90
_cell_angle_beta 96.19(3)
_cell_angle_gamma 90
_cell_formula_units_Z 4
_cell_length_a 23.373(5)
_cell_length_b 13.307(3)
_cell_length_c 20.286(4)
_cell_measurement_reflns_used 9467
_cell_measurement_temperature 293(2)
_cell_measurement_theta_max 27.55
_cell_measurement_theta_min 3.05
_cell_volume 6273(2)
_computing_molecular_graphics 'Olex2 (Dolomanov et al., 2009)'
_computing_publication_material 'Olex2 (Dolomanov et al., 2009)'
_computing_structure_refinement 'ShelXL (Sheldrick, 2015)'
_computing_structure_solution 'SHELXT 2014/5 (Sheldrick, 2014)'
_diffrn_ambient_temperature 293.15
_diffrn_measured_fraction_theta_full 0.998
_diffrn_measured_fraction_theta_max 0.994
_diffrn_measurement_device_type 'Bruker APEX-II CCD'
_diffrn_measurement_method '\f and \w scans'
_diffrn_radiation_type MoK\a
_diffrn_radiation_wavelength 0.71076
_diffrn_reflns_av_R_equivalents 0.0453
_diffrn_reflns_av_unetI/netI 0.0263
_diffrn_reflns_Laue_measured_fraction_full 0.998
_diffrn_reflns_Laue_measured_fraction_max 0.994
_diffrn_reflns_limit_h_max 30
_diffrn_reflns_limit_h_min -30
_diffrn_reflns_limit_k_max 17
_diffrn_reflns_limit_k_min -17
_diffrn_reflns_limit_l_max 26
_diffrn_reflns_limit_l_min -26
_diffrn_reflns_number 129791
_diffrn_reflns_point_group_measured_fraction_full 0.996
_diffrn_reflns_point_group_measured_fraction_max 0.980
_diffrn_reflns_theta_full 25.243
_diffrn_reflns_theta_max 27.678
_diffrn_reflns_theta_min 3.043
_diffrn_standards_number 0
_exptl_absorpt_coefficient_mu 0.233
_exptl_absorpt_correction_type none
_exptl_crystal_colour colorless
_exptl_crystal_density_diffrn 1.110
_exptl_crystal_description block
_exptl_crystal_F_000 2232
_refine_diff_density_max 0.863
_refine_diff_density_min -0.612
_refine_diff_density_rms 0.072
_refine_ls_abs_structure_details
;
 Refined as an inversion twin.
;
_refine_ls_abs_structure_Flack 0.08(4)
_refine_ls_extinction_method none
_refine_ls_goodness_of_fit_ref 1.039
_refine_ls_hydrogen_treatment constr
_refine_ls_matrix_type full
_refine_ls_number_parameters 647
_refine_ls_number_reflns 14395
_refine_ls_number_restraints 184
_refine_ls_restrained_S_all 1.073
_refine_ls_R_factor_all 0.0679
_refine_ls_R_factor_gt 0.0639
_refine_ls_shift/su_max 0.021
_refine_ls_shift/su_mean 0.000
_refine_ls_structure_factor_coef Fsqd
_refine_ls_weighting_details 'w=1/[\s^2^(Fo^2^)+(0.0990P)^2^+13.2031P] where P=(Fo^2^+2Fc^2^)/3'
_refine_ls_weighting_scheme calc
_refine_ls_wR_factor_gt 0.1681
_refine_ls_wR_factor_ref 0.1728
_reflns_Friedel_coverage 0.971
_reflns_Friedel_fraction_full 0.993
_reflns_Friedel_fraction_max 0.966
_reflns_number_gt 13567
_reflns_number_total 14395
_reflns_threshold_expression 'I > 2\s(I)'
_cod_data_source_file d0dt02708a3.cif
_cod_data_source_block 1
_cod_depositor_comments 'Adding full bibliography for 7705051--7705061.cif.'
_cod_database_code 7705051
_shelx_shelxl_version_number 2018/3
_shelx_space_group_comment
;
The symmetry employed for this shelxl refinement is uniquely defined
by the following loop, which should always be used as a source of
symmetry information in preference to the above space-group names.
They are only intended as comments.
;
_olex2_refinement_description
;
1. Twinned data refinement
 Scales: 0.92(4)
 0.08(4)
2. Fixed Uiso
 At 1.2 times of:
  All C(H) groups, All C(H,H) groups
3. Restrained distances
 C4-C1
 1.54 with sigma of 0.001
4. Rigid bond restraints
 C1, C2, C1, C4, C1, C7, C3, C6, C18, C19
 with sigma for 1-2 distances of 0.01 and sigma for 1-3 distances of 0.02
 C1, C2, C1, C4, C1, C7, C18, C19
 with sigma for 1-2 distances of 0.001 and sigma for 1-3 distances of 0.002
 C4, C5, C7, C8
 with sigma for 1-2 distances of 0.001 and sigma for 1-3 distances of 0.002
5. Uiso/Uaniso restraints and constraints
C1 \\sim C2 \\sim C1 \\sim C4 \\sim C1 \\sim C7 \\sim C3 \\sim C6 \\sim C18
\\sim C19: within 2A with sigma of 0.01 and sigma for terminal atoms of 0.02
Uanis(C18) \\sim Ueq, Uanis(C19) \\sim Ueq, Uanis(C20) \\sim Ueq, Uanis(C21)
\\sim Ueq, Uanis(C22) \\sim Ueq, Uanis(C5) \\sim Ueq, Uanis(C4) \\sim Ueq,
Uanis(C6) \\sim Ueq, Uanis(C10) \\sim Ueq, Uanis(C64) \\sim Ueq, Uanis(C63)
\\sim Ueq, Uanis(C65) \\sim Ueq, Uanis(C42) \\sim Ueq, Uanis(C43) \\sim Ueq,
Uanis(C41) \\sim Ueq, Uanis(C40) \\sim Ueq: with sigma of 0.01 and sigma for
terminal atoms of 0.02
Uanis(C20) \\sim Ueq, Uanis(C19) \\sim Ueq, Uanis(C21) \\sim Ueq, Uanis(C18)
\\sim Ueq, Uanis(C22) \\sim Ueq, Uanis(C4) \\sim Ueq, Uanis(C5) \\sim Ueq,
Uanis(C10) \\sim Ueq, Uanis(C8) \\sim Ueq, Uanis(C7) \\sim Ueq, Uanis(C2) \\sim
Ueq, Uanis(C3) \\sim Ueq, Uanis(C6) \\sim Ueq, Uanis(C9) \\sim Ueq, Uanis(C42)
\\sim Ueq, Uanis(C43) \\sim Ueq, Uanis(C44) \\sim Ueq, Uanis(C40) \\sim Ueq,
Uanis(C41) \\sim Ueq: with sigma of 0.001 and sigma for terminal atoms of 0.002
6.a Ternary CH refined with riding coordinates:
 C3(H3), C5(H5), C8(H8), C25(H25), C27(H27), C30(H30), C47(H47), C49(H49),
 C52(H52)
6.b Secondary CH2 refined with riding coordinates:
 C2(H2A,H2B), C4(H4A,H4B), C6(H6A,H6B), C7(H7A,H7B), C9(H9A,H9B), C10(H10A,
 H10B), C24(H24A,H24B), C26(H26A,H26B), C28(H28A,H28B), C29(H29A,H29B),
 C31(H31A,H31B), C32(H32A,H32B), C46(H46A,H46B), C48(H48A,H48B), C50(H50A,H50B),
  C51(H51A,H51B), C53(H53A,H53B), C54(H54A,H54B)
6.c Aromatic/amide H refined with riding coordinates:
 C12(H12), C13(H13), C14(H14), C15(H15), C16(H16), C18(H18), C22(H22),
 C21(H21), C20(H20), C19(H19), C34(H34), C35(H35), C36(H36), C37(H37), C38(H38),
  C40(H40), C41(H41), C42(H42), C43(H43), C44(H44), C56(H56), C57(H57),
 C58(H58), C59(H59), C60(H60), C62(H62), C63(H63), C64(H64), C65(H65), C66(H66)
6.d Fitted hexagon refined as free rotating group:
 C18(C17,C22,C21,C20,C19)
;
_olex2_submission_special_instructions 'No special instructions were received'

loop_
_space_group_symop_operation_xyz
'x, y, z'
'x, -y, z+1/2'
'x+1/2, y+1/2, z'
'x+1/2, -y+1/2, z+1/2'

loop_
_atom_site_label
_atom_site_type_symbol
_atom_site_fract_x
_atom_site_fract_y
_atom_site_fract_z
_atom_site_U_iso_or_equiv
_atom_site_adp_type
_atom_site_occupancy
_atom_site_site_symmetry_order
_atom_site_calc_flag
_atom_site_refinement_flags_posn
_atom_site_refinement_flags_adp
_atom_site_refinement_flags_occupancy
_atom_site_disorder_assembly
_atom_site_disorder_group
Sc1 Sc 0.49063(3) 0.26413(5) 0.46457(4) 0.02299(17) Uani 1 1 d . . . . .
P1 P 0.57723(5) 0.14131(9) 0.49415(6) 0.0292(2) Uani 1 1 d . . . . .
P2 P 0.40640(5) 0.17238(9) 0.51490(6) 0.0309(2) Uani 1 1 d . . . . .
P3 P 0.51694(5) 0.42479(8) 0.53559(6) 0.0303(2) Uani 1 1 d . . . . .
N1 N 0.56394(15) 0.2067(3) 0.4250(2) 0.0299(8) Uani 1 1 d . . . . .
N2 N 0.41327(15) 0.1873(3) 0.4355(2) 0.0300(8) Uani 1 1 d . . . . .
N3 N 0.48078(16) 0.4218(3) 0.4613(2) 0.0289(8) Uani 1 1 d . . . . .
C1 C 0.6007(3) 0.2342(5) 0.3743(3) 0.0507(10) Uani 1 1 d D U . . .
C2 C 0.5666(4) 0.3093(7) 0.3261(4) 0.0663(14) Uani 1 1 d . U . . .
H2A H 0.555218 0.366742 0.350984 0.080 Uiso 1 1 calc R . . . .
H2B H 0.531924 0.276816 0.305829 0.080 Uiso 1 1 calc R . . . .
C3 C 0.6031(4) 0.3465(7) 0.2701(5) 0.077(2) Uani 1 1 d . U . . .
H3 H 0.580801 0.394261 0.240875 0.092 Uiso 1 1 calc R . . . .
C4 C 0.6201(4) 0.1430(6) 0.3358(4) 0.0813(15) Uani 1 1 d D U . . .
H4A H 0.586863 0.103967 0.318329 0.098 Uiso 1 1 calc R . . . .
H4B H 0.644966 0.100340 0.365208 0.098 Uiso 1 1 calc R . . . .
C5 C 0.6546(5) 0.1824(10) 0.2754(6) 0.101(2) Uani 1 1 d . U . . .
H5 H 0.666479 0.126419 0.248690 0.121 Uiso 1 1 calc R . . . .
C6 C 0.6142(6) 0.2547(10) 0.2338(6) 0.106(3) Uani 1 1 d . U . . .
H6A H 0.631264 0.272447 0.193835 0.127 Uiso 1 1 calc R . . . .
H6B H 0.577975 0.220963 0.220544 0.127 Uiso 1 1 calc R . . . .
C7 C 0.6532(4) 0.2947(7) 0.4029(4) 0.0692(13) Uani 1 1 d . U . . .
H7A H 0.676440 0.254580 0.435603 0.083 Uiso 1 1 calc R . . . .
H7B H 0.640796 0.354440 0.424804 0.083 Uiso 1 1 calc R . . . .
C8 C 0.6903(4) 0.3259(8) 0.3457(5) 0.0794(19) Uani 1 1 d . U . . .
H8 H 0.724770 0.362146 0.364528 0.095 Uiso 1 1 calc R . . . .
C9 C 0.6542(5) 0.3926(8) 0.3002(5) 0.088(3) Uani 1 1 d . U . . .
H9A H 0.643819 0.451295 0.324677 0.106 Uiso 1 1 calc R . . . .
H9B H 0.676762 0.415439 0.265663 0.106 Uiso 1 1 calc R . . . .
C10 C 0.7069(6) 0.2368(11) 0.3121(7) 0.112(4) Uani 1 1 d . U . . .
H10A H 0.726822 0.191370 0.344161 0.135 Uiso 1 1 calc R . . . .
H10B H 0.733375 0.255249 0.280425 0.135 Uiso 1 1 calc R . . . .
C11 C 0.6479(2) 0.1639(4) 0.5393(2) 0.0351(10) Uani 1 1 d . . . . .
C12 C 0.6522(3) 0.2422(5) 0.5855(3) 0.0513(14) Uani 1 1 d . . . . .
H12 H 0.620189 0.280800 0.592139 0.062 Uiso 1 1 calc R . . . .
C13 C 0.7055(4) 0.2617(7) 0.6215(4) 0.070(2) Uani 1 1 d . . . . .
H13 H 0.709028 0.314993 0.651288 0.084 Uiso 1 1 calc R . . . .
C14 C 0.7523(3) 0.2037(6) 0.6134(4) 0.0646(19) Uani 1 1 d . . . . .
H14 H 0.787083 0.216509 0.638768 0.077 Uiso 1 1 calc R . . . .
C15 C 0.7485(3) 0.1281(5) 0.5692(4) 0.0585(16) Uani 1 1 d . . . . .
H15 H 0.780872 0.089455 0.563936 0.070 Uiso 1 1 calc R . . . .
C16 C 0.6963(2) 0.1069(5) 0.5310(3) 0.0489(14) Uani 1 1 d . . . . .
H16 H 0.694150 0.054899 0.500167 0.059 Uiso 1 1 calc R . . . .
C18 C 0.5635(2) -0.0423(4) 0.4240(2) 0.0681(16) Uani 1 1 d . U . . .
H18 H 0.552619 -0.004408 0.386149 0.082 Uiso 1 1 calc R . . . .
C17 C 0.58132(19) 0.0054(3) 0.4836(2) 0.0474(14) Uani 1 1 d G . . . .
C22 C 0.5976(2) -0.0513(4) 0.5401(2) 0.0675(18) Uani 1 1 d G U . . .
H22 H 0.609493 -0.019362 0.580023 0.081 Uiso 1 1 calc R . . . .
C21 C 0.5960(3) -0.1556(4) 0.5369(3) 0.092(3) Uani 1 1 d G U . . .
H21 H 0.606861 -0.193482 0.574750 0.110 Uiso 1 1 calc R . . . .
C20 C 0.5782(3) -0.2033(3) 0.4773(3) 0.106(3) Uani 1 1 d G U . . .
H20 H 0.577109 -0.273067 0.475177 0.127 Uiso 1 1 calc R . . . .
C19 C 0.5619(3) -0.1466(4) 0.4208(3) 0.0799(18) Uani 1 1 d G U . . .
H19 H 0.549988 -0.178531 0.380876 0.096 Uiso 1 1 calc R . . . .
C23 C 0.3881(2) 0.1333(3) 0.3760(2) 0.0313(9) Uani 1 1 d . . . . .
C24 C 0.3968(3) 0.1975(5) 0.3156(3) 0.0534(15) Uani 1 1 d . . . . .
H24A H 0.437461 0.211901 0.315241 0.064 Uiso 1 1 calc R . . . .
H24B H 0.376699 0.260834 0.318372 0.064 Uiso 1 1 calc R . . . .
C25 C 0.3743(4) 0.1434(5) 0.2511(3) 0.0595(17) Uani 1 1 d . . . . .
H25 H 0.379745 0.186364 0.213050 0.071 Uiso 1 1 calc R . . . .
C26 C 0.3237(3) 0.1118(7) 0.3750(4) 0.0622(18) Uani 1 1 d . . . . .
H26A H 0.302696 0.174425 0.376568 0.075 Uiso 1 1 calc R . . . .
H26B H 0.316843 0.072062 0.413483 0.075 Uiso 1 1 calc R . . . .
C27 C 0.3025(3) 0.0533(8) 0.3103(4) 0.076(3) Uani 1 1 d . . . . .
H27 H 0.261337 0.038790 0.309941 0.092 Uiso 1 1 calc R . . . .
C28 C 0.3116(4) 0.1201(7) 0.2514(4) 0.082(3) Uani 1 1 d . . . . .
H28A H 0.297425 0.086206 0.210500 0.099 Uiso 1 1 calc R . . . .
H28B H 0.290115 0.182096 0.253990 0.099 Uiso 1 1 calc R . . . .
C29 C 0.4192(3) 0.0339(5) 0.3702(4) 0.0598(18) Uani 1 1 d . . . . .
H29A H 0.413075 -0.008690 0.407599 0.072 Uiso 1 1 calc R . . . .
H29B H 0.460203 0.045857 0.371001 0.072 Uiso 1 1 calc R . . . .
C30 C 0.3966(4) -0.0196(5) 0.3049(4) 0.075(2) Uani 1 1 d . . . . .
H30 H 0.417403 -0.083057 0.301798 0.090 Uiso 1 1 calc R . . . .
C31 C 0.4071(4) 0.0469(7) 0.2461(4) 0.077(2) Uani 1 1 d . . . . .
H31A H 0.447865 0.060998 0.246764 0.092 Uiso 1 1 calc R . . . .
H31B H 0.394182 0.012906 0.204918 0.092 Uiso 1 1 calc R . . . .
C32 C 0.3339(5) -0.0413(6) 0.3054(4) 0.087(3) Uani 1 1 d . . . . .
H32A H 0.319503 -0.076248 0.264990 0.105 Uiso 1 1 calc R . . . .
H32B H 0.328090 -0.084250 0.342737 0.105 Uiso 1 1 calc R . . . .
C33 C 0.3988(2) 0.0407(4) 0.5378(3) 0.0353(10) Uani 1 1 d . . . . .
C34 C 0.4472(3) -0.0168(5) 0.5542(3) 0.0488(13) Uani 1 1 d . . . . .
H34 H 0.483273 0.013503 0.557390 0.059 Uiso 1 1 calc R . . . .
C35 C 0.4432(3) -0.1189(5) 0.5659(4) 0.0601(17) Uani 1 1 d . . . . .
H35 H 0.476441 -0.156927 0.575476 0.072 Uiso 1 1 calc R . . . .
C36 C 0.3912(4) -0.1633(5) 0.5634(4) 0.0645(19) Uani 1 1 d . . . . .
H36 H 0.388925 -0.232024 0.570965 0.077 Uiso 1 1 calc R . . . .
C37 C 0.3415(3) -0.1085(5) 0.5498(4) 0.0591(17) Uani 1 1 d . . . . .
H37 H 0.305802 -0.139356 0.549493 0.071 Uiso 1 1 calc R . . . .
C38 C 0.3453(3) -0.0052(5) 0.5365(3) 0.0481(13) Uani 1 1 d . . . . .
H38 H 0.311941 0.032475 0.526863 0.058 Uiso 1 1 calc R . . . .
C39 C 0.3409(2) 0.2260(4) 0.5425(3) 0.0407(11) Uani 1 1 d . . . . .
C40 C 0.3034(3) 0.2876(5) 0.5026(3) 0.0506(13) Uani 1 1 d . U . . .
H40 H 0.308830 0.296418 0.458228 0.061 Uiso 1 1 calc R . . . .
C41 C 0.2582(4) 0.3359(7) 0.5283(4) 0.0686(19) Uani 1 1 d . U . . .
H41 H 0.232212 0.373964 0.500687 0.082 Uiso 1 1 calc R . . . .
C42 C 0.2516(4) 0.3273(7) 0.5958(4) 0.0692(19) Uani 1 1 d . U . . .
H42 H 0.221838 0.360490 0.613721 0.083 Uiso 1 1 calc R . . . .
C43 C 0.2901(4) 0.2686(6) 0.6353(4) 0.0680(19) Uani 1 1 d . U . . .
H43 H 0.286379 0.263234 0.680327 0.082 Uiso 1 1 calc R . . . .
C44 C 0.3334(3) 0.2184(5) 0.6097(3) 0.0555(15) Uani 1 1 d . U . . .
H44 H 0.358357 0.178603 0.637405 0.067 Uiso 1 1 calc R . . . .
C45 C 0.4459(2) 0.5013(3) 0.4246(2) 0.0313(9) Uani 1 1 d . . . . .
C46 C 0.3818(2) 0.4773(4) 0.4273(3) 0.0408(11) Uani 1 1 d . . . . .
H46A H 0.373266 0.410746 0.409316 0.049 Uiso 1 1 calc R . . . .
H46B H 0.373144 0.477771 0.473055 0.049 Uiso 1 1 calc R . . . .
C47 C 0.3443(3) 0.5552(5) 0.3873(3) 0.0538(15) Uani 1 1 d . . . . .
H47 H 0.303709 0.539095 0.389880 0.065 Uiso 1 1 calc R . . . .
C48 C 0.4579(2) 0.4988(4) 0.3521(3) 0.0400(11) Uani 1 1 d . . . . .
H48A H 0.450194 0.432022 0.334184 0.048 Uiso 1 1 calc R . . . .
H48B H 0.498166 0.514008 0.349237 0.048 Uiso 1 1 calc R . . . .
C49 C 0.4197(3) 0.5763(5) 0.3110(3) 0.0512(14) Uani 1 1 d . . . . .
H49 H 0.428252 0.574276 0.264817 0.061 Uiso 1 1 calc R . . . .
C50 C 0.3569(3) 0.5492(6) 0.3143(3) 0.0583(16) Uani 1 1 d . . . . .
H50A H 0.349421 0.481757 0.297324 0.070 Uiso 1 1 calc R . . . .
H50B H 0.332255 0.595519 0.287441 0.070 Uiso 1 1 calc R . . . .
C51 C 0.4576(3) 0.6078(4) 0.4514(3) 0.0410(12) Uani 1 1 d . . . . .
H51A H 0.497924 0.624219 0.449986 0.049 Uiso 1 1 calc R . . . .
H51B H 0.449472 0.611070 0.497261 0.049 Uiso 1 1 calc R . . . .
C52 C 0.4199(3) 0.6843(4) 0.4099(3) 0.0532(15) Uani 1 1 d . . . . .
H52 H 0.428218 0.751926 0.427613 0.064 Uiso 1 1 calc R . . . .
C53 C 0.3564(3) 0.6594(5) 0.4148(4) 0.0630(19) Uani 1 1 d . . . . .
H53A H 0.348388 0.662197 0.460693 0.076 Uiso 1 1 calc R . . . .
H53B H 0.331934 0.707945 0.389677 0.076 Uiso 1 1 calc R . . . .
C54 C 0.4326(4) 0.6808(5) 0.3391(3) 0.0581(17) Uani 1 1 d . . . . .
H54A H 0.472743 0.697111 0.336498 0.070 Uiso 1 1 calc R . . . .
H54B H 0.409170 0.730012 0.313324 0.070 Uiso 1 1 calc R . . . .
C55 C 0.4772(2) 0.4916(3) 0.5941(2) 0.0324(9) Uani 1 1 d . . . . .
C56 C 0.4238(2) 0.4510(4) 0.6054(3) 0.0385(10) Uani 1 1 d . . . . .
H56 H 0.412060 0.389918 0.586224 0.046 Uiso 1 1 calc R . . . .
C57 C 0.3882(3) 0.5010(5) 0.6449(3) 0.0480(13) Uani 1 1 d . . . . .
H57 H 0.352778 0.473486 0.651886 0.058 Uiso 1 1 calc R . . . .
C58 C 0.4052(3) 0.5918(5) 0.6738(3) 0.0501(14) Uani 1 1 d . . . . .
H58 H 0.380828 0.626070 0.699430 0.060 Uiso 1 1 calc R . . . .
C59 C 0.4566(3) 0.6303(4) 0.6650(3) 0.0488(13) Uani 1 1 d . . . . .
H59 H 0.468347 0.689924 0.686327 0.059 Uiso 1 1 calc R . . . .
C60 C 0.4932(3) 0.5832(4) 0.6247(3) 0.0431(12) Uani 1 1 d . . . . .
H60 H 0.528170 0.612711 0.618034 0.052 Uiso 1 1 calc R . . . .
C61 C 0.5838(2) 0.4937(4) 0.5380(3) 0.0420(12) Uani 1 1 d . . . . .
C62 C 0.6202(3) 0.5030(6) 0.5975(4) 0.0616(18) Uani 1 1 d . . . . .
H62 H 0.608439 0.478583 0.636800 0.074 Uiso 1 1 calc R . . . .
C63 C 0.6735(3) 0.5482(7) 0.5978(6) 0.082(3) Uani 1 1 d . U . . .
H63 H 0.697074 0.554674 0.637488 0.098 Uiso 1 1 calc R . . . .
C64 C 0.6919(3) 0.5832(6) 0.5410(6) 0.078(2) Uani 1 1 d . U . . .
H64 H 0.727614 0.614208 0.542272 0.093 Uiso 1 1 calc R . . . .
C65 C 0.6580(4) 0.5733(6) 0.4814(6) 0.077(2) Uani 1 1 d . U . . .
H65 H 0.670782 0.597658 0.442553 0.093 Uiso 1 1 calc R . . . .
C66 C 0.6044(3) 0.5266(4) 0.4797(4) 0.0523(15) Uani 1 1 d . . . . .
H66 H 0.582201 0.517227 0.439232 0.063 Uiso 1 1 calc R . . . .

loop_
_atom_site_aniso_label
_atom_site_aniso_U_11
_atom_site_aniso_U_22
_atom_site_aniso_U_33
_atom_site_aniso_U_23
_atom_site_aniso_U_13
_atom_site_aniso_U_12
Sc1 0.0175(3) 0.0191(3) 0.0324(4) -0.0014(3) 0.0029(3) -0.0010(3)
P1 0.0222(5) 0.0242(5) 0.0412(6) 0.0013(4) 0.0032(4) 0.0017(4)
P2 0.0233(5) 0.0284(5) 0.0419(6) 0.0019(5) 0.0076(4) -0.0029(4)
P3 0.0255(5) 0.0238(5) 0.0404(6) -0.0056(4) -0.0015(4) -0.0015(4)
N1 0.0198(16) 0.0283(18) 0.042(2) 0.0016(15) 0.0045(15) 0.0000(14)
N2 0.0198(16) 0.0243(17) 0.046(2) 0.0000(16) 0.0044(15) -0.0039(13)
N3 0.0274(19) 0.0171(15) 0.0408(19) -0.0048(14) -0.0023(15) -0.0031(13)
C1 0.038(2) 0.075(3) 0.042(3) 0.0083(17) 0.0163(18) -0.0003(17)
C2 0.0655(18) 0.0679(18) 0.0652(18) 0.0058(13) 0.0055(12) 0.0018(13)
C3 0.077(2) 0.078(2) 0.076(2) 0.0035(14) 0.0088(14) 0.0003(14)
C4 0.084(2) 0.0773(18) 0.0830(19) -0.0078(13) 0.0105(13) 0.0057(13)
C5 0.101(3) 0.102(3) 0.101(2) 0.0019(14) 0.0189(15) -0.0013(14)
C6 0.106(3) 0.106(3) 0.105(3) 0.0007(14) 0.0117(15) -0.0009(14)
C7 0.0661(17) 0.0704(18) 0.0703(17) 0.0004(13) 0.0038(12) -0.0054(13)
C8 0.078(2) 0.081(2) 0.079(2) 0.0041(14) 0.0106(14) -0.0052(14)
C9 0.088(3) 0.088(3) 0.088(3) 0.0025(14) 0.0111(14) -0.0009(14)
C10 0.111(4) 0.114(4) 0.112(4) 0.0022(14) 0.0142(15) 0.0016(14)
C11 0.030(2) 0.033(2) 0.041(2) 0.0078(19) -0.0026(19) 0.0022(18)
C12 0.044(3) 0.052(3) 0.054(3) -0.009(3) -0.009(3) 0.001(3)
C13 0.060(4) 0.070(5) 0.075(5) -0.013(4) -0.014(4) -0.007(4)
C14 0.040(3) 0.069(4) 0.079(5) 0.008(4) -0.019(3) -0.009(3)
C15 0.033(3) 0.056(4) 0.084(5) 0.010(3) -0.003(3) 0.010(3)
C16 0.033(3) 0.042(3) 0.070(4) 0.001(3) -0.001(3) 0.009(2)
C18 0.065(2) 0.0699(18) 0.070(2) -0.0036(14) 0.0076(14) -0.0027(14)
C17 0.027(2) 0.028(2) 0.087(4) 0.004(2) 0.005(2) 0.0048(19)
C22 0.066(2) 0.065(2) 0.071(2) 0.0044(14) 0.0063(14) 0.0002(14)
C21 0.091(3) 0.089(3) 0.095(3) 0.0032(14) 0.0085(14) 0.0006(14)
C20 0.104(4) 0.103(4) 0.109(4) 0.0004(14) 0.0117(15) 0.0006(14)
C19 0.080(2) 0.0751(18) 0.084(2) -0.0051(14) 0.0088(14) -0.0023(14)
C23 0.025(2) 0.028(2) 0.040(2) 0.0035(17) -0.0028(17) -0.0046(16)
C24 0.076(4) 0.033(3) 0.052(3) -0.001(2) 0.008(3) -0.019(3)
C25 0.086(5) 0.050(3) 0.041(3) 0.005(2) -0.002(3) -0.020(3)
C26 0.031(3) 0.089(5) 0.066(4) -0.007(4) 0.001(3) -0.018(3)
C27 0.049(4) 0.112(7) 0.065(4) -0.013(4) -0.007(3) -0.039(4)
C28 0.087(6) 0.078(5) 0.070(5) -0.011(4) -0.042(4) 0.009(5)
C29 0.075(4) 0.034(3) 0.065(4) -0.013(3) -0.021(3) 0.014(3)
C30 0.118(7) 0.034(3) 0.067(4) -0.017(3) -0.021(4) 0.012(4)
C31 0.083(6) 0.087(6) 0.061(4) -0.029(4) 0.010(4) -0.002(5)
C32 0.138(9) 0.057(4) 0.063(4) -0.006(3) -0.009(5) -0.056(5)
C33 0.036(2) 0.032(2) 0.039(2) 0.0060(19) 0.0107(19) -0.0014(19)
C34 0.041(3) 0.057(3) 0.051(3) 0.012(3) 0.015(2) 0.008(3)
C35 0.066(4) 0.050(3) 0.068(4) 0.020(3) 0.024(3) 0.021(3)
C36 0.102(6) 0.033(3) 0.061(4) 0.012(3) 0.021(4) 0.006(3)
C37 0.064(4) 0.035(3) 0.078(4) 0.009(3) 0.009(3) -0.019(3)
C38 0.037(3) 0.041(3) 0.068(4) 0.011(3) 0.014(3) -0.007(2)
C39 0.031(2) 0.031(2) 0.062(3) -0.005(2) 0.014(2) -0.0053(18)
C40 0.0493(17) 0.0478(17) 0.0550(18) -0.0001(13) 0.0063(13) 0.0012(13)
C41 0.067(2) 0.068(2) 0.071(2) -0.0001(14) 0.0091(14) 0.0018(14)
C42 0.068(2) 0.070(2) 0.071(2) -0.0035(14) 0.0122(14) -0.0003(14)
C43 0.068(2) 0.069(2) 0.068(2) -0.0028(14) 0.0116(14) -0.0013(14)
C44 0.0547(19) 0.0558(19) 0.0565(18) -0.0017(13) 0.0082(13) -0.0010(13)
C45 0.030(2) 0.0219(19) 0.041(2) -0.0006(17) 0.0018(18) -0.0025(16)
C46 0.035(3) 0.038(3) 0.050(3) 0.004(2) 0.005(2) 0.003(2)
C47 0.045(3) 0.053(3) 0.061(4) 0.006(3) -0.004(3) 0.013(3)
C48 0.045(3) 0.029(2) 0.046(3) -0.0035(19) 0.004(2) 0.000(2)
C49 0.067(4) 0.044(3) 0.042(3) 0.002(2) 0.001(3) 0.002(3)
C50 0.057(4) 0.057(4) 0.057(4) 0.002(3) -0.010(3) 0.007(3)
C51 0.056(3) 0.024(2) 0.041(3) -0.0057(19) -0.001(2) 0.002(2)
C52 0.076(4) 0.024(2) 0.058(3) -0.003(2) -0.002(3) 0.010(3)
C53 0.071(4) 0.056(4) 0.059(4) 0.001(3) -0.003(3) 0.035(3)
C54 0.086(5) 0.033(3) 0.054(3) 0.012(2) 0.000(3) 0.005(3)
C55 0.033(2) 0.026(2) 0.038(2) -0.0039(17) -0.0010(18) -0.0013(17)
C56 0.040(3) 0.036(2) 0.040(2) -0.001(2) 0.006(2) -0.007(2)
C57 0.046(3) 0.051(3) 0.048(3) 0.002(2) 0.010(2) -0.002(2)
C58 0.054(3) 0.050(3) 0.046(3) -0.002(2) 0.007(3) 0.014(3)
C59 0.059(3) 0.031(3) 0.055(3) -0.012(2) 0.002(3) 0.010(2)
C60 0.047(3) 0.036(3) 0.045(3) -0.013(2) -0.003(2) 0.002(2)
C61 0.031(2) 0.025(2) 0.068(4) -0.013(2) -0.002(2) 0.0012(18)
C62 0.042(3) 0.063(4) 0.077(4) -0.026(3) -0.008(3) 0.001(3)
C63 0.043(3) 0.077(5) 0.120(7) -0.051(5) -0.014(4) -0.003(3)
C64 0.035(3) 0.057(4) 0.142(8) -0.027(4) 0.012(4) -0.008(3)
C65 0.059(4) 0.056(4) 0.121(7) -0.006(4) 0.028(4) -0.009(3)
C66 0.040(3) 0.036(3) 0.084(4) -0.007(3) 0.016(3) -0.007(2)

loop_
_atom_type_symbol
_atom_type_description
_atom_type_scat_dispersion_real
_atom_type_scat_dispersion_imag
_atom_type_scat_source
C C 0.0033 0.0016 'International Tables Vol C Tables 4.2.6.8 and 6.1.1.4'
H H 0.0000 0.0000 'International Tables Vol C Tables 4.2.6.8 and 6.1.1.4'
N N 0.0061 0.0033 'International Tables Vol C Tables 4.2.6.8 and 6.1.1.4'
P P 0.1023 0.0942 'International Tables Vol C Tables 4.2.6.8 and 6.1.1.4'
Sc Sc 0.2519 0.3716 'International Tables Vol C Tables 4.2.6.8 and 6.1.1.4'

loop_
_geom_angle_atom_site_label_1
_geom_angle_atom_site_label_2
_geom_angle_atom_site_label_3
_geom_angle
_geom_angle_site_symmetry_1
_geom_angle_site_symmetry_3
_geom_angle_publ_flag
P2 Sc1 P1 102.40(5) . . ?
P3 Sc1 P1 104.70(5) . . ?
P3 Sc1 P2 107.99(5) . . ?
N1 Sc1 P1 39.02(11) . . ?
N1 Sc1 P2 130.94(11) . . ?
N1 Sc1 P3 110.66(11) . . ?
N2 Sc1 P1 112.33(11) . . ?
N2 Sc1 P2 38.99(12) . . ?
N2 Sc1 P3 134.07(11) . . ?
N2 Sc1 N1 115.18(15) . . ?
N2 Sc1 N3 112.74(15) . . ?
N3 Sc1 P1 134.91(11) . . ?
N3 Sc1 P2 113.09(12) . . ?
N3 Sc1 P3 39.01(11) . . ?
N3 Sc1 N1 115.95(16) . . ?
N1 P1 Sc1 53.61(14) . . ?
N1 P1 C11 114.6(2) . . ?
N1 P1 C17 115.5(2) . . ?
C11 P1 Sc1 130.32(17) . . ?
C17 P1 Sc1 129.80(15) . . ?
C17 P1 C11 99.6(2) . . ?
N2 P2 Sc1 53.52(13) . . ?
N2 P2 C33 112.7(2) . . ?
N2 P2 C39 115.2(2) . . ?
C33 P2 Sc1 130.15(17) . . ?
C33 P2 C39 100.9(2) . . ?
C39 P2 Sc1 128.82(17) . . ?
N3 P3 Sc1 53.78(12) . . ?
N3 P3 C55 111.2(2) . . ?
N3 P3 C61 113.2(3) . . ?
C55 P3 Sc1 130.82(16) . . ?
C61 P3 Sc1 125.52(18) . . ?
C61 P3 C55 103.6(2) . . ?
P1 N1 Sc1 87.36(18) . . ?
C1 N1 Sc1 137.9(3) . . ?
C1 N1 P1 131.4(4) . . ?
P2 N2 Sc1 87.48(18) . . ?
C23 N2 Sc1 136.2(3) . . ?
C23 N2 P2 132.1(3) . . ?
P3 N3 Sc1 87.21(17) . . ?
C45 N3 Sc1 140.8(3) . . ?
C45 N3 P3 129.9(3) . . ?
N1 C1 C2 107.8(5) . . ?
N1 C1 C4 112.9(6) . . ?
N1 C1 C7 112.0(5) . . ?
C4 C1 C2 110.2(6) . . ?
C7 C1 C2 103.7(6) . . ?
C7 C1 C4 109.8(6) . . ?
C1 C2 H2A 109.2 . . ?
C1 C2 H2B 109.2 . . ?
C1 C2 C3 112.1(7) . . ?
H2A C2 H2B 107.9 . . ?
C3 C2 H2A 109.2 . . ?
C3 C2 H2B 109.2 . . ?
C2 C3 H3 110.3 . . ?
C6 C3 C2 103.9(9) . . ?
C6 C3 H3 110.3 . . ?
C9 C3 C2 108.8(8) . . ?
C9 C3 H3 110.3 . . ?
C9 C3 C6 113.0(10) . . ?
C1 C4 H4A 109.9 . . ?
C1 C4 H4B 109.9 . . ?
C1 C4 C5 109.0(8) . . ?
H4A C4 H4B 108.3 . . ?
C5 C4 H4A 109.9 . . ?
C5 C4 H4B 109.9 . . ?
C4 C5 H5 111.5 . . ?
C6 C5 C4 107.0(10) . . ?
C6 C5 H5 111.5 . . ?
C6 C5 C10 112.3(11) . . ?
C10 C5 C4 102.7(9) . . ?
C10 C5 H5 111.5 . . ?
C3 C6 C5 112.1(10) . . ?
C3 C6 H6A 109.2 . . ?
C3 C6 H6B 109.2 . . ?
C5 C6 H6A 109.2 . . ?
C5 C6 H6B 109.2 . . ?
H6A C6 H6B 107.9 . . ?
C1 C7 H7A 109.7 . . ?
C1 C7 H7B 109.7 . . ?
C1 C7 C8 110.0(7) . . ?
H7A C7 H7B 108.2 . . ?
C8 C7 H7A 109.7 . . ?
C8 C7 H7B 109.7 . . ?
C7 C8 H8 109.7 . . ?
C9 C8 C7 107.2(8) . . ?
C9 C8 H8 109.7 . . ?
C10 C8 C7 109.2(9) . . ?
C10 C8 H8 109.7 . . ?
C10 C8 C9 111.3(10) . . ?
C3 C9 C8 113.9(9) . . ?
C3 C9 H9A 108.8 . . ?
C3 C9 H9B 108.8 . . ?
C8 C9 H9A 108.8 . . ?
C8 C9 H9B 108.8 . . ?
H9A C9 H9B 107.7 . . ?
C5 C10 H10A 109.2 . . ?
C5 C10 H10B 109.2 . . ?
C8 C10 C5 112.0(11) . . ?
C8 C10 H10A 109.2 . . ?
C8 C10 H10B 109.2 . . ?
H10A C10 H10B 107.9 . . ?
C12 C11 P1 117.1(4) . . ?
C16 C11 P1 123.6(4) . . ?
C16 C11 C12 119.2(5) . . ?
C11 C12 H12 120.5 . . ?
C11 C12 C13 119.0(6) . . ?
C13 C12 H12 120.5 . . ?
C12 C13 H13 119.6 . . ?
C14 C13 C12 120.9(7) . . ?
C14 C13 H13 119.6 . . ?
C13 C14 H14 119.7 . . ?
C15 C14 C13 120.5(6) . . ?
C15 C14 H14 119.7 . . ?
C14 C15 H15 119.7 . . ?
C14 C15 C16 120.7(6) . . ?
C16 C15 H15 119.7 . . ?
C11 C16 C15 119.7(6) . . ?
C11 C16 H16 120.2 . . ?
C15 C16 H16 120.2 . . ?
C17 C18 H18 120.0 . . ?
C17 C18 C19 120.0 . . ?
C19 C18 H18 120.0 . . ?
C18 C17 P1 122.7(3) . . ?
C22 C17 P1 117.0(3) . . ?
C22 C17 C18 120.0 . . ?
C17 C22 H22 120.0 . . ?
C21 C22 C17 120.0 . . ?
C21 C22 H22 120.0 . . ?
C22 C21 H21 120.0 . . ?
C22 C21 C20 120.0 . . ?
C20 C21 H21 120.0 . . ?
C21 C20 H20 120.0 . . ?
C19 C20 C21 120.0 . . ?
C19 C20 H20 120.0 . . ?
C18 C19 H19 120.0 . . ?
C20 C19 C18 120.0 . . ?
C20 C19 H19 120.0 . . ?
N2 C23 C24 108.0(4) . . ?
N2 C23 C26 114.0(5) . . ?
N2 C23 C29 109.6(4) . . ?
C24 C23 C26 108.1(5) . . ?
C29 C23 C24 108.6(5) . . ?
C29 C23 C26 108.3(5) . . ?
C23 C24 H24A 109.4 . . ?
C23 C24 H24B 109.4 . . ?
C23 C24 C25 111.0(5) . . ?
H24A C24 H24B 108.0 . . ?
C25 C24 H24A 109.4 . . ?
C25 C24 H24B 109.4 . . ?
C24 C25 H25 109.6 . . ?
C28 C25 C24 109.8(6) . . ?
C28 C25 H25 109.6 . . ?
C28 C25 C31 109.3(7) . . ?
C31 C25 C24 109.0(6) . . ?
C31 C25 H25 109.6 . . ?
C23 C26 H26A 109.9 . . ?
C23 C26 H26B 109.9 . . ?
C23 C26 C27 109.1(6) . . ?
H26A C26 H26B 108.3 . . ?
C27 C26 H26A 109.9 . . ?
C27 C26 H26B 109.9 . . ?
C26 C27 H27 109.2 . . ?
C28 C27 C26 108.1(7) . . ?
C28 C27 H27 109.2 . . ?
C32 C27 C26 111.7(7) . . ?
C32 C27 H27 109.2 . . ?
C32 C27 C28 109.5(8) . . ?
C25 C28 C27 110.1(6) . . ?
C25 C28 H28A 109.6 . . ?
C25 C28 H28B 109.6 . . ?
C27 C28 H28A 109.6 . . ?
C27 C28 H28B 109.6 . . ?
H28A C28 H28B 108.2 . . ?
C23 C29 H29A 109.6 . . ?
C23 C29 H29B 109.6 . . ?
C23 C29 C30 110.2(5) . . ?
H29A C29 H29B 108.1 . . ?
C30 C29 H29A 109.6 . . ?
C30 C29 H29B 109.6 . . ?
C29 C30 H30 109.1 . . ?
C31 C30 C29 109.5(6) . . ?
C31 C30 H30 109.1 . . ?
C32 C30 C29 109.2(7) . . ?
C32 C30 H30 109.1 . . ?
C32 C30 C31 110.9(7) . . ?
C25 C31 C30 108.5(7) . . ?
C25 C31 H31A 110.0 . . ?
C25 C31 H31B 110.0 . . ?
C30 C31 H31A 110.0 . . ?
C30 C31 H31B 110.0 . . ?
H31A C31 H31B 108.4 . . ?
C27 C32 C30 109.4(6) . . ?
C27 C32 H32A 109.8 . . ?
C27 C32 H32B 109.8 . . ?
C30 C32 H32A 109.8 . . ?
C30 C32 H32B 109.8 . . ?
H32A C32 H32B 108.2 . . ?
C34 C33 P2 119.7(4) . . ?
C34 C33 C38 118.3(5) . . ?
C38 C33 P2 121.9(4) . . ?
C33 C34 H34 119.4 . . ?
C33 C34 C35 121.2(6) . . ?
C35 C34 H34 119.4 . . ?
C34 C35 H35 119.9 . . ?
C36 C35 C34 120.1(6) . . ?
C36 C35 H35 119.9 . . ?
C35 C36 H36 119.5 . . ?
C35 C36 C37 121.0(6) . . ?
C37 C36 H36 119.5 . . ?
C36 C37 H37 120.4 . . ?
C36 C37 C38 119.2(6) . . ?
C38 C37 H37 120.4 . . ?
C33 C38 C37 120.1(6) . . ?
C33 C38 H38 120.0 . . ?
C37 C38 H38 120.0 . . ?
C40 C39 P2 123.1(5) . . ?
C40 C39 C44 118.2(5) . . ?
C44 C39 P2 117.9(5) . . ?
C39 C40 H40 119.6 . . ?
C41 C40 C39 120.8(7) . . ?
C41 C40 H40 119.6 . . ?
C40 C41 H41 120.0 . . ?
C40 C41 C42 119.9(8) . . ?
C42 C41 H41 120.0 . . ?
C41 C42 H42 120.6 . . ?
C43 C42 C41 118.7(8) . . ?
C43 C42 H42 120.7 . . ?
C42 C43 H43 119.3 . . ?
C44 C43 C42 121.5(8) . . ?
C44 C43 H43 119.3 . . ?
C39 C44 H44 119.6 . . ?
C43 C44 C39 120.9(7) . . ?
C43 C44 H44 119.6 . . ?
N3 C45 C46 108.6(4) . . ?
N3 C45 C48 108.6(4) . . ?
N3 C45 C51 114.4(4) . . ?
C48 C45 C46 108.2(4) . . ?
C48 C45 C51 108.5(4) . . ?
C51 C45 C46 108.5(4) . . ?
C45 C46 H46A 109.6 . . ?
C45 C46 H46B 109.6 . . ?
H46A C46 H46B 108.2 . . ?
C47 C46 C45 110.1(5) . . ?
C47 C46 H46A 109.6 . . ?
C47 C46 H46B 109.6 . . ?
C46 C47 H47 109.0 . . ?
C46 C47 C50 108.4(5) . . ?
C50 C47 H47 109.0 . . ?
C53 C47 C46 110.7(5) . . ?
C53 C47 H47 109.0 . . ?
C53 C47 C50 110.8(6) . . ?
C45 C48 H48A 109.6 . . ?
C45 C48 H48B 109.6 . . ?
C45 C48 C49 110.4(4) . . ?
H48A C48 H48B 108.1 . . ?
C49 C48 H48A 109.6 . . ?
C49 C48 H48B 109.6 . . ?
C48 C49 H49 109.4 . . ?
C50 C49 C48 108.8(5) . . ?
C50 C49 H49 109.4 . . ?
C54 C49 C48 109.2(5) . . ?
C54 C49 H49 109.4 . . ?
C54 C49 C50 110.8(6) . . ?
C47 C50 H50A 110.0 . . ?
C47 C50 H50B 110.0 . . ?
C49 C50 C47 108.3(5) . . ?
C49 C50 H50A 110.0 . . ?
C49 C50 H50B 110.0 . . ?
H50A C50 H50B 108.4 . . ?
C45 C51 H51A 109.6 . . ?
C45 C51 H51B 109.6 . . ?
C45 C51 C52 110.4(4) . . ?
H51A C51 H51B 108.1 . . ?
C52 C51 H51A 109.6 . . ?
C52 C51 H51B 109.6 . . ?
C51 C52 H52 109.2 . . ?
C53 C52 C51 108.8(5) . . ?
C53 C52 H52 109.2 . . ?
C54 C52 C51 110.1(5) . . ?
C54 C52 H52 109.2 . . ?
C54 C52 C53 110.3(6) . . ?
C47 C53 C52 108.6(5) . . ?
C47 C53 H53A 110.0 . . ?
C47 C53 H53B 110.0 . . ?
C52 C53 H53A 110.0 . . ?
C52 C53 H53B 110.0 . . ?
H53A C53 H53B 108.4 . . ?
C49 C54 H54A 109.7 . . ?
C49 C54 H54B 109.7 . . ?
C52 C54 C49 109.7(5) . . ?
C52 C54 H54A 109.7 . . ?
C52 C54 H54B 109.7 . . ?
H54A C54 H54B 108.2 . . ?
C56 C55 P3 116.5(4) . . ?
C60 C55 P3 125.8(4) . . ?
C60 C55 C56 117.5(5) . . ?
C55 C56 H56 119.6 . . ?
C57 C56 C55 120.7(5) . . ?
C57 C56 H56 119.6 . . ?
C56 C57 H57 119.9 . . ?
C58 C57 C56 120.2(6) . . ?
C58 C57 H57 119.9 . . ?
C57 C58 H58 120.0 . . ?
C59 C58 C57 120.0(6) . . ?
C59 C58 H58 120.0 . . ?
C58 C59 H59 119.2 . . ?
C58 C59 C60 121.5(5) . . ?
C60 C59 H59 119.2 . . ?
C55 C60 H60 120.0 . . ?
C59 C60 C55 120.1(6) . . ?
C59 C60 H60 120.0 . . ?
C62 C61 P3 120.6(5) . . ?
C66 C61 P3 120.9(4) . . ?
C66 C61 C62 117.9(6) . . ?
C61 C62 H62 119.9 . . ?
C63 C62 C61 120.3(8) . . ?
C63 C62 H62 119.9 . . ?
C62 C63 H63 119.5 . . ?
C64 C63 C62 120.9(8) . . ?
C64 C63 H63 119.5 . . ?
C63 C64 H64 119.7 . . ?
C63 C64 C65 120.6(7) . . ?
C65 C64 H64 119.7 . . ?
C64 C65 H65 120.2 . . ?
C64 C65 C66 119.5(9) . . ?
C66 C65 H65 120.2 . . ?
C61 C66 C65 120.7(7) . . ?
C61 C66 H66 119.7 . . ?
C65 C66 H66 119.7 . . ?

loop_
_geom_bond_atom_site_label_1
_geom_bond_atom_site_label_2
_geom_bond_distance
_geom_bond_site_symmetry_2
_geom_bond_publ_flag
Sc1 P1 2.6204(14) . ?
Sc1 P2 2.6157(15) . ?
Sc1 P3 2.6142(14) . ?
Sc1 N1 2.112(4) . ?
Sc1 N2 2.105(4) . ?
Sc1 N3 2.112(4) . ?
P1 N1 1.652(4) . ?
P1 C11 1.826(5) . ?
P1 C17 1.825(4) . ?
P2 N2 1.647(4) . ?
P2 C33 1.826(5) . ?
P2 C39 1.830(5) . ?
P3 N3 1.647(4) . ?
P3 C55 1.816(5) . ?
P3 C61 1.807(5) . ?
N1 C1 1.456(7) . ?
N2 C23 1.473(6) . ?
N3 C45 1.485(6) . ?
C1 C2 1.556(10) . ?
C1 C4 1.5383(15) . ?
C1 C7 1.529(10) . ?
C2 H2A 0.9700 . ?
C2 H2B 0.9700 . ?
C2 C3 1.571(12) . ?
C3 H3 0.9800 . ?
C3 C6 1.465(16) . ?
C3 C9 1.421(14) . ?
C4 H4A 0.9700 . ?
C4 H4B 0.9700 . ?
C4 C5 1.624(15) . ?
C5 H5 0.9800 . ?
C5 C6 1.536(17) . ?
C5 C10 1.542(17) . ?
C6 H6A 0.9700 . ?
C6 H6B 0.9700 . ?
C7 H7A 0.9700 . ?
C7 H7B 0.9700 . ?
C7 C8 1.577(12) . ?
C8 H8 0.9800 . ?
C8 C9 1.478(14) . ?
C8 C10 1.442(17) . ?
C9 H9A 0.9700 . ?
C9 H9B 0.9700 . ?
C10 H10A 0.9700 . ?
C10 H10B 0.9700 . ?
C11 C12 1.397(8) . ?
C11 C16 1.388(7) . ?
C12 H12 0.9300 . ?
C12 C13 1.397(9) . ?
C13 H13 0.9300 . ?
C13 C14 1.363(12) . ?
C14 H14 0.9300 . ?
C14 C15 1.345(11) . ?
C15 H15 0.9300 . ?
C15 C16 1.402(9) . ?
C16 H16 0.9300 . ?
C18 H18 0.9300 . ?
C18 C17 1.3900 . ?
C18 C19 1.3900 . ?
C17 C22 1.3900 . ?
C22 H22 0.9300 . ?
C22 C21 1.3900 . ?
C21 H21 0.9300 . ?
C21 C20 1.3900 . ?
C20 H20 0.9300 . ?
C20 C19 1.3900 . ?
C19 H19 0.9300 . ?
C23 C24 1.525(7) . ?
C23 C26 1.530(7) . ?
C23 C29 1.520(7) . ?
C24 H24A 0.9700 . ?
C24 H24B 0.9700 . ?
C24 C25 1.537(9) . ?
C25 H25 0.9800 . ?
C25 C28 1.498(12) . ?
C25 C31 1.504(12) . ?
C26 H26A 0.9700 . ?
C26 H26B 0.9700 . ?
C26 C27 1.560(10) . ?
C27 H27 0.9800 . ?
C27 C28 1.524(13) . ?
C27 C32 1.467(15) . ?
C28 H28A 0.9700 . ?
C28 H28B 0.9700 . ?
C29 H29A 0.9700 . ?
C29 H29B 0.9700 . ?
C29 C30 1.545(9) . ?
C30 H30 0.9800 . ?
C30 C31 1.526(13) . ?
C30 C32 1.495(14) . ?
C31 H31A 0.9700 . ?
C31 H31B 0.9700 . ?
C32 H32A 0.9700 . ?
C32 H32B 0.9700 . ?
C33 C34 1.376(8) . ?
C33 C38 1.390(7) . ?
C34 H34 0.9300 . ?
C34 C35 1.385(9) . ?
C35 H35 0.9300 . ?
C35 C36 1.347(12) . ?
C36 H36 0.9300 . ?
C36 C37 1.374(11) . ?
C37 H37 0.9300 . ?
C37 C38 1.405(8) . ?
C38 H38 0.9300 . ?
C39 C40 1.394(9) . ?
C39 C44 1.397(9) . ?
C40 H40 0.9300 . ?
C40 C41 1.387(11) . ?
C41 H41 0.9300 . ?
C41 C42 1.399(12) . ?
C42 H42 0.9300 . ?
C42 C43 1.381(12) . ?
C43 H43 0.9300 . ?
C43 C44 1.361(11) . ?
C44 H44 0.9300 . ?
C45 C46 1.539(7) . ?
C45 C48 1.527(7) . ?
C45 C51 1.533(6) . ?
C46 H46A 0.9700 . ?
C46 H46B 0.9700 . ?
C46 C47 1.532(8) . ?
C47 H47 0.9800 . ?
C47 C50 1.544(10) . ?
C47 C53 1.509(10) . ?
C48 H48A 0.9700 . ?
C48 H48B 0.9700 . ?
C48 C49 1.548(8) . ?
C49 H49 0.9800 . ?
C49 C50 1.520(10) . ?
C49 C54 1.520(9) . ?
C50 H50A 0.9700 . ?
C50 H50B 0.9700 . ?
C51 H51A 0.9700 . ?
C51 H51B 0.9700 . ?
C51 C52 1.537(8) . ?
C52 H52 0.9800 . ?
C52 C53 1.536(11) . ?
C52 C54 1.498(9) . ?
C53 H53A 0.9700 . ?
C53 H53B 0.9700 . ?
C54 H54A 0.9700 . ?
C54 H54B 0.9700 . ?
C55 C56 1.402(7) . ?
C55 C60 1.401(7) . ?
C56 H56 0.9300 . ?
C56 C57 1.385(8) . ?
C57 H57 0.9300 . ?
C57 C58 1.383(9) . ?
C58 H58 0.9300 . ?
C58 C59 1.337(10) . ?
C59 H59 0.9300 . ?
C59 C60 1.394(8) . ?
C60 H60 0.9300 . ?
C61 C62 1.406(9) . ?
C61 C66 1.395(9) . ?
C62 H62 0.9300 . ?
C62 C63 1.383(11) . ?
C63 H63 0.9300 . ?
C63 C64 1.354(15) . ?
C64 H64 0.9300 . ?
C64 C65 1.379(14) . ?
C65 H65 0.9300 . ?
C65 C66 1.396(10) . ?
C66 H66 0.9300 . ?

loop_
_geom_torsion_atom_site_label_1
_geom_torsion_atom_site_label_2
_geom_torsion_atom_site_label_3
_geom_torsion_atom_site_label_4
_geom_torsion
_geom_torsion_site_symmetry_1
_geom_torsion_site_symmetry_2
_geom_torsion_site_symmetry_3
_geom_torsion_site_symmetry_4
_geom_torsion_publ_flag
Sc1 P1 N1 C1 161.7(5) . . . . ?
Sc1 P1 C11 C12 26.3(5) . . . . ?
Sc1 P1 C11 C16 -154.8(4) . . . . ?
Sc1 P1 C17 C18 50.4(4) . . . . ?
Sc1 P1 C17 C22 -122.9(3) . . . . ?
Sc1 P2 N2 C23 159.1(5) . . . . ?
Sc1 P2 C33 C34 25.5(6) . . . . ?
Sc1 P2 C33 C38 -151.6(4) . . . . ?
Sc1 P2 C39 C40 53.3(6) . . . . ?
Sc1 P2 C39 C44 -115.9(4) . . . . ?
Sc1 P3 N3 C45 166.2(5) . . . . ?
Sc1 P3 C55 C56 1.6(5) . . . . ?
Sc1 P3 C55 C60 -173.2(4) . . . . ?
Sc1 P3 C61 C62 -118.5(4) . . . . ?
Sc1 P3 C61 C66 52.4(5) . . . . ?
Sc1 N1 C1 C2 -19.9(8) . . . . ?
Sc1 N1 C1 C4 -141.8(5) . . . . ?
Sc1 N1 C1 C7 93.5(7) . . . . ?
Sc1 N2 C23 C24 -46.2(6) . . . . ?
Sc1 N2 C23 C26 -166.4(5) . . . . ?
Sc1 N2 C23 C29 72.0(6) . . . . ?
Sc1 N3 C45 C46 54.1(7) . . . . ?
Sc1 N3 C45 C48 -63.3(6) . . . . ?
Sc1 N3 C45 C51 175.4(4) . . . . ?
P1 N1 C1 C2 -172.0(5) . . . . ?
P1 N1 C1 C4 66.0(7) . . . . ?
P1 N1 C1 C7 -58.6(7) . . . . ?
P1 C11 C12 C13 179.6(6) . . . . ?
P1 C11 C16 C15 -178.3(5) . . . . ?
P1 C17 C22 C21 173.5(4) . . . . ?
P2 N2 C23 C24 164.8(4) . . . . ?
P2 N2 C23 C26 44.6(7) . . . . ?
P2 N2 C23 C29 -77.1(6) . . . . ?
P2 C33 C34 C35 -174.1(5) . . . . ?
P2 C33 C38 C37 175.4(5) . . . . ?
P2 C39 C40 C41 -172.3(6) . . . . ?
P2 C39 C44 C43 170.7(6) . . . . ?
P3 N3 C45 C46 -103.8(5) . . . . ?
P3 N3 C45 C48 138.8(4) . . . . ?
P3 N3 C45 C51 17.6(6) . . . . ?
P3 C55 C56 C57 -174.6(4) . . . . ?
P3 C55 C60 C59 175.3(4) . . . . ?
P3 C61 C62 C63 174.4(6) . . . . ?
P3 C61 C66 C65 -175.3(5) . . . . ?
N1 P1 C11 C12 88.5(5) . . . . ?
N1 P1 C11 C16 -92.6(5) . . . . ?
N1 P1 C17 C18 -12.3(4) . . . . ?
N1 P1 C17 C22 174.3(3) . . . . ?
N1 C1 C2 C3 178.4(6) . . . . ?
N1 C1 C4 C5 173.6(7) . . . . ?
N1 C1 C7 C8 -177.9(6) . . . . ?
N2 P2 C33 C34 86.2(5) . . . . ?
N2 P2 C33 C38 -90.9(5) . . . . ?
N2 P2 C39 C40 -9.0(6) . . . . ?
N2 P2 C39 C44 -178.1(4) . . . . ?
N2 C23 C24 C25 177.1(5) . . . . ?
N2 C23 C26 C27 -179.2(6) . . . . ?
N2 C23 C29 C30 -175.4(6) . . . . ?
N3 P3 C55 C56 61.4(4) . . . . ?
N3 P3 C55 C60 -113.4(5) . . . . ?
N3 P3 C61 C62 -179.5(4) . . . . ?
N3 P3 C61 C66 -8.7(5) . . . . ?
N3 C45 C46 C47 -177.5(5) . . . . ?
N3 C45 C48 C49 176.7(4) . . . . ?
N3 C45 C51 C52 179.5(5) . . . . ?
C1 C2 C3 C6 62.5(10) . . . . ?
C1 C2 C3 C9 -58.0(10) . . . . ?
C1 C4 C5 C6 -55.9(11) . . . . ?
C1 C4 C5 C10 62.6(11) . . . . ?
C1 C7 C8 C9 63.3(10) . . . . ?
C1 C7 C8 C10 -57.3(11) . . . . ?
C2 C1 C4 C5 53.1(9) . . . . ?
C2 C1 C7 C8 -62.0(8) . . . . ?
C2 C3 C6 C5 -68.0(12) . . . . ?
C2 C3 C9 C8 58.3(11) . . . . ?
C4 C1 C2 C3 -58.0(9) . . . . ?
C4 C1 C7 C8 55.7(9) . . . . ?
C4 C5 C6 C3 66.7(13) . . . . ?
C4 C5 C10 C8 -66.9(12) . . . . ?
C6 C3 C9 C8 -56.5(13) . . . . ?
C6 C5 C10 C8 47.7(14) . . . . ?
C7 C1 C2 C3 59.5(8) . . . . ?
C7 C1 C4 C5 -60.5(9) . . . . ?
C7 C8 C9 C3 -61.2(11) . . . . ?
C7 C8 C10 C5 65.5(12) . . . . ?
C9 C3 C6 C5 49.7(14) . . . . ?
C9 C8 C10 C5 -52.6(13) . . . . ?
C10 C5 C6 C3 -45.3(14) . . . . ?
C10 C8 C9 C3 58.2(13) . . . . ?
C11 P1 N1 Sc1 -123.1(2) . . . . ?
C11 P1 N1 C1 38.6(5) . . . . ?
C11 P1 C17 C18 -135.6(3) . . . . ?
C11 P1 C17 C22 51.1(3) . . . . ?
C11 C12 C13 C14 -2.0(12) . . . . ?
C12 C11 C16 C15 0.6(9) . . . . ?
C12 C13 C14 C15 1.9(13) . . . . ?
C13 C14 C15 C16 -0.6(12) . . . . ?
C14 C15 C16 C11 -0.6(11) . . . . ?
C16 C11 C12 C13 0.7(10) . . . . ?
C18 C17 C22 C21 0.0 . . . . ?
C17 P1 N1 Sc1 121.98(19) . . . . ?
C17 P1 N1 C1 -76.3(5) . . . . ?
C17 P1 C11 C12 -147.6(5) . . . . ?
C17 P1 C11 C16 31.3(5) . . . . ?
C17 C18 C19 C20 0.0 . . . . ?
C17 C22 C21 C20 0.0 . . . . ?
C22 C21 C20 C19 0.0 . . . . ?
C21 C20 C19 C18 0.0 . . . . ?
C19 C18 C17 P1 -173.2(4) . . . . ?
C19 C18 C17 C22 0.0 . . . . ?
C23 C24 C25 C28 58.7(8) . . . . ?
C23 C24 C25 C31 -61.0(8) . . . . ?
C23 C26 C27 C28 -62.0(9) . . . . ?
C23 C26 C27 C32 58.5(9) . . . . ?
C23 C29 C30 C31 60.1(10) . . . . ?
C23 C29 C30 C32 -61.5(8) . . . . ?
C24 C23 C26 C27 60.7(8) . . . . ?
C24 C23 C29 C30 -57.6(8) . . . . ?
C24 C25 C28 C27 -59.5(9) . . . . ?
C24 C25 C31 C30 61.5(8) . . . . ?
C26 C23 C24 C25 -59.0(8) . . . . ?
C26 C23 C29 C30 59.7(8) . . . . ?
C26 C27 C28 C25 61.3(9) . . . . ?
C26 C27 C32 C30 -60.0(9) . . . . ?
C28 C25 C31 C30 -58.6(8) . . . . ?
C28 C27 C32 C30 59.7(8) . . . . ?
C29 C23 C24 C25 58.3(7) . . . . ?
C29 C23 C26 C27 -56.9(8) . . . . ?
C29 C30 C31 C25 -61.5(9) . . . . ?
C29 C30 C32 C27 60.7(8) . . . . ?
C31 C25 C28 C27 60.0(9) . . . . ?
C31 C30 C32 C27 -60.1(8) . . . . ?
C32 C27 C28 C25 -60.6(8) . . . . ?
C32 C30 C31 C25 59.0(8) . . . . ?
C33 P2 N2 Sc1 -124.0(2) . . . . ?
C33 P2 N2 C23 35.1(5) . . . . ?
C33 P2 C39 C40 -130.7(5) . . . . ?
C33 P2 C39 C44 60.2(5) . . . . ?
C33 C34 C35 C36 -2.1(11) . . . . ?
C34 C33 C38 C37 -1.8(9) . . . . ?
C34 C35 C36 C37 -0.5(11) . . . . ?
C35 C36 C37 C38 1.9(11) . . . . ?
C36 C37 C38 C33 -0.6(11) . . . . ?
C38 C33 C34 C35 3.2(9) . . . . ?
C39 P2 N2 Sc1 120.9(2) . . . . ?
C39 P2 N2 C23 -79.9(5) . . . . ?
C39 P2 C33 C34 -150.4(5) . . . . ?
C39 P2 C33 C38 32.4(5) . . . . ?
C39 C40 C41 C42 3.4(12) . . . . ?
C40 C39 C44 C43 1.0(10) . . . . ?
C40 C41 C42 C43 -1.3(13) . . . . ?
C41 C42 C43 C44 -0.9(13) . . . . ?
C42 C43 C44 C39 1.0(12) . . . . ?
C44 C39 C40 C41 -3.2(9) . . . . ?
C45 C46 C47 C50 61.9(7) . . . . ?
C45 C46 C47 C53 -59.8(7) . . . . ?
C45 C48 C49 C50 -61.2(6) . . . . ?
C45 C48 C49 C54 59.8(7) . . . . ?
C45 C51 C52 C53 61.2(6) . . . . ?
C45 C51 C52 C54 -59.8(7) . . . . ?
C46 C45 C48 C49 59.0(5) . . . . ?
C46 C45 C51 C52 -59.1(6) . . . . ?
C46 C47 C50 C49 -62.6(7) . . . . ?
C46 C47 C53 C52 60.8(7) . . . . ?
C48 C45 C46 C47 -59.8(6) . . . . ?
C48 C45 C51 C52 58.1(6) . . . . ?
C48 C49 C50 C47 61.8(7) . . . . ?
C48 C49 C54 C52 -60.1(8) . . . . ?
C50 C47 C53 C52 -59.5(7) . . . . ?
C50 C49 C54 C52 59.7(7) . . . . ?
C51 C45 C46 C47 57.6(6) . . . . ?
C51 C45 C48 C49 -58.5(6) . . . . ?
C51 C52 C53 C47 -60.9(7) . . . . ?
C51 C52 C54 C49 60.3(8) . . . . ?
C53 C47 C50 C49 59.0(7) . . . . ?
C53 C52 C54 C49 -59.8(7) . . . . ?
C54 C49 C50 C47 -58.2(7) . . . . ?
C54 C52 C53 C47 60.0(7) . . . . ?
C55 P3 N3 Sc1 -125.81(19) . . . . ?
C55 P3 N3 C45 40.4(5) . . . . ?
C55 P3 C61 C62 60.0(5) . . . . ?
C55 P3 C61 C66 -129.2(4) . . . . ?
C55 C56 C57 C58 -0.2(9) . . . . ?
C56 C55 C60 C59 0.5(8) . . . . ?
C56 C57 C58 C59 -1.6(9) . . . . ?
C57 C58 C59 C60 2.8(10) . . . . ?
C58 C59 C60 C55 -2.3(9) . . . . ?
C60 C55 C56 C57 0.7(8) . . . . ?
C61 P3 N3 Sc1 118.0(2) . . . . ?
C61 P3 N3 C45 -75.8(5) . . . . ?
C61 P3 C55 C56 -176.7(4) . . . . ?
C61 P3 C55 C60 8.5(5) . . . . ?
C61 C62 C63 C64 -0.8(12) . . . . ?
C62 C61 C66 C65 -4.3(9) . . . . ?
C62 C63 C64 C65 -0.8(13) . . . . ?
C63 C64 C65 C66 -0.1(12) . . . . ?
C64 C65 C66 C61 2.8(11) . . . . ?
C66 C61 C62 C63 3.3(9) . . . . ?

loop_
_twin_individual_id
_twin_individual_mass_fraction_refined
1 0.92(4)
2 0.08(4)

loop_
_smtbx_masks_void_nr
_smtbx_masks_void_average_x
_smtbx_masks_void_average_y
_smtbx_masks_void_average_z
_smtbx_masks_void_volume
_smtbx_masks_void_count_electrons
_smtbx_masks_void_content
1 0.118 0.322 0.254 296.9 55.1 ?
2 0.118 -0.322 0.754 296.9 55.1 ?
3 0.618 0.178 0.754 296.9 55.1 ?
4 0.618 0.822 0.254 296.9 55.1 ?
